data_4123761
loop_
_publ_author_name
'Walker, Whitney K.'
'Kay, Benjamin M.'
'Michaelis, Scott A.'
'Anderson, Diana L.'
'Smith, Stacey J.'
'Ess, Daniel H.'
'Michaelis, David J.'

_publ_section_title
;
 Origin of Fast Catalysis in Allylic Amination Reactions Catalyzed by
 Pd-Ti Heterobimetallic Complexes.
;
_journal_issue 23
_journal_name_full 'Journal of the American Chemical Society'
_journal_page_first 7371
_journal_page_last 7378
_journal_paper_doi 10.1021/jacs.5b02428
_journal_volume 137
_journal_year 2015
_chemical_formula_moiety 'C38 H49 N2 P2 Pd, S O3 C F3'
_chemical_formula_sum 'C39 H49 F3 N2 O3 P2 Pd S'
_chemical_formula_weight 851.20
_chemical_name_systematic
; 
 ? 
;
_space_group_crystal_system monoclinic
_space_group_IT_number 4
_space_group_name_Hall 'P 2yb'
_space_group_name_H-M_alt 'P 1 21 1'
_symmetry_space_group_name_Hall 'P 2yb'
_symmetry_space_group_name_H-M 'P 1 21 1'
_atom_sites_solution_hydrogens mixed
_atom_sites_solution_primary direct
_atom_sites_solution_secondary difmap
_audit_creation_method SHELXL-2013
_cell_angle_alpha 90
_cell_angle_beta 108.3560(10)
_cell_angle_gamma 90
_cell_formula_units_Z 4
_cell_length_a 10.3888(4)
_cell_length_b 34.9174(14)
_cell_length_c 11.0842(4)
_cell_measurement_reflns_used 9843
_cell_measurement_temperature 100(2)
_cell_measurement_theta_max 32.05
_cell_measurement_theta_min 2.61
_cell_volume 3816.2(3)
_computing_cell_refinement 'SAINT 7.46A (Bruker-AXS, 2011)'
_computing_data_collection 'APEX2 v2011.4.0 (Bruker-AXS, 2011)'
_computing_data_reduction 'SAINT 7.46A (Bruker-AXS, 2011)'
_computing_molecular_graphics 'Bruker SHELXTL'
_computing_publication_material 'Bruker SHELXTL'
_computing_structure_refinement 'SHELXL-2013 (Sheldrick, 2013)'
_computing_structure_solution 'SHELXT (Sheldrick, 2008)'
_diffrn_ambient_temperature 100(2)
_diffrn_detector_area_resol_mean 8.3
_diffrn_measured_fraction_theta_full 1.000
_diffrn_measured_fraction_theta_max 0.999
_diffrn_measurement_device_type 'Bruker Smart APEX2 CCD'
_diffrn_measurement_method '\f and \w scans'
_diffrn_radiation_type MoK\a
_diffrn_radiation_wavelength 0.71073
_diffrn_reflns_av_R_equivalents 0.0320
_diffrn_reflns_av_unetI/netI 0.0137
_diffrn_reflns_laue_measured_fraction_full 1.000
_diffrn_reflns_laue_measured_fraction_max 0.999
_diffrn_reflns_limit_h_max 15
_diffrn_reflns_limit_h_min -15
_diffrn_reflns_limit_k_max 52
_diffrn_reflns_limit_k_min -52
_diffrn_reflns_limit_l_max 16
_diffrn_reflns_limit_l_min -16
_diffrn_reflns_number 328261
_diffrn_reflns_point_group_measured_fraction_full 1.000
_diffrn_reflns_point_group_measured_fraction_max 0.999
_diffrn_reflns_theta_full 25.242
_diffrn_reflns_theta_max 32.032
_diffrn_reflns_theta_min 1.936
_diffrn_source 'I\mS micro-focus sealed tube'
_exptl_absorpt_coefficient_mu 0.679
_exptl_absorpt_correction_T_max 0.7463
_exptl_absorpt_correction_T_min 0.6944
_exptl_absorpt_correction_type multi-scan
_exptl_absorpt_process_details 'SADABS (Sheldrick, 2009)'
_exptl_crystal_colour colourless
_exptl_crystal_density_diffrn 1.482
_exptl_crystal_density_method 'not measured'
_exptl_crystal_description block
_exptl_crystal_F_000 1760
_exptl_crystal_size_max 0.330
_exptl_crystal_size_mid 0.232
_exptl_crystal_size_min 0.124
_refine_diff_density_max 0.706
_refine_diff_density_min -0.458
_refine_diff_density_rms 0.051
_refine_ls_abs_structure_details
; 
 Refined as an inversion twin. 
;
_refine_ls_abs_structure_Flack 0.493(8)
_refine_ls_extinction_method none
_refine_ls_goodness_of_fit_ref 1.110
_refine_ls_hydrogen_treatment mixed
_refine_ls_matrix_type full
_refine_ls_number_parameters 958
_refine_ls_number_reflns 26571
_refine_ls_number_restraints 55
_refine_ls_restrained_S_all 1.109
_refine_ls_R_factor_all 0.0178
_refine_ls_R_factor_gt 0.0176
_refine_ls_shift/su_max 0.004
_refine_ls_shift/su_mean 0.000
_refine_ls_structure_factor_coef Fsqd
_refine_ls_weighting_details 'w=1/[\s^2^(Fo^2^)+(0.0198P)^2^+1.2513P] where P=(Fo^2^+2Fc^2^)/3'
_refine_ls_weighting_scheme calc
_refine_ls_wR_factor_gt 0.0450
_refine_ls_wR_factor_ref 0.0450
_reflns_Friedel_coverage 0.972
_reflns_friedel_fraction_full 1.000
_reflns_friedel_fraction_max 1.000
_reflns_number_gt 26431
_reflns_number_total 26571
_reflns_threshold_expression 'I > 2\s(I)'
_cod_data_source_file ja5b02428_si_002.cif
_cod_data_source_block 14002
_cod_depositor_comments 'Adding full bibliography for 4123761.cif.'
_cod_database_code 4123761
_shelx_space_group_comment
; 
The symmetry employed for this shelxl refinement is uniquely defined 
by the following loop, which should always be used as a source of 
symmetry information in preference to the above space-group names. 
They are only intended as comments. 
;
_shelx_estimated_absorpt_t_min 0.807
_shelx_estimated_absorpt_t_max 0.920
_shelxl_version_number 2013-4

loop_
_space_group_symop_operation_xyz
'x, y, z'
'-x, y+1/2, -z'

loop_
_atom_site_label
_atom_site_type_symbol
_atom_site_fract_x
_atom_site_fract_y
_atom_site_fract_z
_atom_site_U_iso_or_equiv
_atom_site_adp_type
_atom_site_occupancy
_atom_site_site_symmetry_order
_atom_site_calc_flag
_atom_site_refinement_flags_posn
_atom_site_refinement_flags_adp
Pd1 Pd 0.76858(2) 0.99877(2) 0.67532(2) 0.00967(2) Uani 1 1 d . .
C1 C 0.7123(2) 1.03844(5) 0.80348(17) 0.0153(3) Uani 1 1 d D .
C2 C 0.8205(2) 1.05383(5) 0.76690(18) 0.0162(3) Uani 1 1 d D .
H2A H 0.807(3) 1.0776(6) 0.718(2) 0.019 Uiso 1 1 d D U
H2B H 0.9131(16) 1.0486(8) 0.816(2) 0.019 Uiso 1 1 d D U
C3 C 0.7334(2) 1.00169(6) 0.85773(17) 0.0194(3) Uani 1 1 d D .
H3A H 0.663(2) 0.9864(7) 0.873(3) 0.023 Uiso 1 1 d D U
H3B H 0.8249(17) 0.9952(8) 0.909(2) 0.023 Uiso 1 1 d D U
C4 C 0.5731(2) 1.05591(6) 0.7606(2) 0.0202(4) Uani 1 1 d . .
H4A H 0.5048 1.0356 0.7448 0.030 Uiso 1 1 calc R U
H4B H 0.5610 1.0705 0.6822 0.030 Uiso 1 1 calc R U
H4C H 0.5627 1.0731 0.8268 0.030 Uiso 1 1 calc R U
C5 C 0.89773(17) 0.95718(5) 0.41977(17) 0.0121(3) Uani 1 1 d . .
H5A H 0.9841 0.9703 0.4261 0.015 Uiso 1 1 calc R U
H5B H 0.8828 0.9378 0.3516 0.015 Uiso 1 1 calc R U
C6 C 0.91838(16) 0.93564(5) 0.54475(16) 0.0109(3) Uani 1 1 d . .
H6A H 0.9960 0.9180 0.5576 0.013 Uiso 1 1 calc R U
H6B H 0.9438 0.9545 0.6150 0.013 Uiso 1 1 calc R U
P1 P 0.79721(4) 1.01967(2) 0.48887(4) 0.00945(7) Uani 1 1 d . .
C19 C 0.94818(17) 1.04909(5) 0.51130(17) 0.0121(3) Uani 1 1 d . .
C20 C 0.96141(18) 1.07855(5) 0.43017(18) 0.0145(3) Uani 1 1 d . .
H20 H 0.8879 1.0843 0.3561 0.017 Uiso 1 1 calc R U
C21 C 1.0812(2) 1.09941(6) 0.45704(19) 0.0177(3) Uani 1 1 d . .
H21 H 1.0885 1.1198 0.4029 0.021 Uiso 1 1 calc R U
C22 C 1.1904(2) 1.09030(6) 0.5634(2) 0.0200(4) Uani 1 1 d . .
H22 H 1.2720 1.1047 0.5822 0.024 Uiso 1 1 calc R U
C23 C 1.18057(19) 1.06028(6) 0.64224(19) 0.0187(3) Uani 1 1 d . .
H23 H 1.2562 1.0537 0.7134 0.022 Uiso 1 1 calc R U
C24 C 1.05993(18) 1.03993(5) 0.61689(17) 0.0146(3) Uani 1 1 d . .
H24 H 1.0532 1.0196 0.6716 0.018 Uiso 1 1 calc R U
C25 C 0.64946(17) 1.05085(5) 0.43918(16) 0.0117(3) Uani 1 1 d . .
C26 C 0.66034(18) 1.09079(5) 0.45286(17) 0.0135(3) Uani 1 1 d . .
H26 H 0.7471 1.1026 0.4764 0.016 Uiso 1 1 calc R U
C27 C 0.5443(2) 1.11313(5) 0.43208(18) 0.0166(3) Uani 1 1 d . .
H27 H 0.5523 1.1401 0.4417 0.020 Uiso 1 1 calc R U
C28 C 0.41705(19) 1.09614(6) 0.39740(18) 0.0168(3) Uani 1 1 d . .
H28 H 0.3380 1.1115 0.3820 0.020 Uiso 1 1 calc R U
C29 C 0.40571(19) 1.05648(6) 0.38527(19) 0.0174(3) Uani 1 1 d . .
H29 H 0.3187 1.0448 0.3619 0.021 Uiso 1 1 calc R U
C30 C 0.52058(18) 1.03392(5) 0.40702(18) 0.0150(3) Uani 1 1 d . .
H30 H 0.5120 1.0069 0.4001 0.018 Uiso 1 1 calc R U
N1 N 0.78737(15) 0.98610(4) 0.37624(14) 0.0108(2) Uani 1 1 d . .
C11 C 0.75700(17) 0.99295(5) 0.23410(16) 0.0126(3) Uani 1 1 d . .
C12 C 0.88871(18) 0.99737(7) 0.20001(16) 0.0177(3) Uani 1 1 d . .
H12A H 0.8672 1.0067 0.1125 0.027 Uiso 1 1 calc R U
H12B H 0.9344 0.9725 0.2077 0.027 Uiso 1 1 calc R U
H12C H 0.9485 1.0157 0.2581 0.027 Uiso 1 1 calc R U
C13 C 0.6704(2) 1.02857(6) 0.18608(18) 0.0179(3) Uani 1 1 d . .
H13A H 0.6501 1.0306 0.0938 0.027 Uiso 1 1 calc R U
H13B H 0.7201 1.0514 0.2271 0.027 Uiso 1 1 calc R U
H13C H 0.5855 1.0265 0.2066 0.027 Uiso 1 1 calc R U
C14 C 0.6738(2) 0.95861(6) 0.16548(19) 0.0183(4) Uani 1 1 d . .
H14A H 0.5852 0.9586 0.1793 0.027 Uiso 1 1 calc R U
H14B H 0.7220 0.9348 0.1990 0.027 Uiso 1 1 calc R U
H14C H 0.6610 0.9604 0.0742 0.027 Uiso 1 1 calc R U
P2 P 0.71283(4) 0.93528(2) 0.63722(4) 0.01014(7) Uani 1 1 d . .
C31 C 0.74099(18) 0.91081(5) 0.78921(18) 0.0129(3) Uani 1 1 d . .
C32 C 0.6453(2) 0.88972(6) 0.82539(19) 0.0195(4) Uani 1 1 d . .
H32 H 0.5569 0.8861 0.7673 0.023 Uiso 1 1 calc R U
C33 C 0.6797(2) 0.87387(7) 0.9472(2) 0.0251(4) Uani 1 1 d . .
H33 H 0.6145 0.8593 0.9714 0.030 Uiso 1 1 calc R U
C34 C 0.8073(2) 0.87919(6) 1.0323(2) 0.0220(4) Uani 1 1 d . .
H34 H 0.8297 0.8683 1.1149 0.026 Uiso 1 1 calc R U
C35 C 0.9030(2) 0.90026(6) 0.99813(18) 0.0173(3) Uani 1 1 d . .
H35 H 0.9907 0.9041 1.0574 0.021 Uiso 1 1 calc R U
C36 C 0.87073(18) 0.91581(5) 0.87704(18) 0.0149(3) Uani 1 1 d . .
H36 H 0.9371 0.9300 0.8534 0.018 Uiso 1 1 calc R U
C37 C 0.53373(17) 0.93339(5) 0.54782(17) 0.0131(3) Uani 1 1 d . .
C38 C 0.49222(18) 0.92744(5) 0.41628(18) 0.0147(3) Uani 1 1 d . .
H38 H 0.5566 0.9197 0.3764 0.018 Uiso 1 1 calc R U
C39 C 0.3575(2) 0.93279(6) 0.3436(2) 0.0202(4) Uani 1 1 d . .
H39 H 0.3298 0.9286 0.2544 0.024 Uiso 1 1 calc R U
C40 C 0.2634(2) 0.94435(7) 0.4019(2) 0.0256(4) Uani 1 1 d . .
H40 H 0.1713 0.9479 0.3524 0.031 Uiso 1 1 calc R U
C41 C 0.3036(2) 0.95074(7) 0.5327(2) 0.0251(4) Uani 1 1 d . .
H41 H 0.2390 0.9587 0.5721 0.030 Uiso 1 1 calc R U
C42 C 0.4382(2) 0.94539(6) 0.6052(2) 0.0193(3) Uani 1 1 d . .
H42 H 0.4656 0.9499 0.6942 0.023 Uiso 1 1 calc R U
N2 N 0.80185(15) 0.91337(4) 0.55511(15) 0.0114(3) Uani 1 1 d . .
C16 C 0.6825(2) 0.85019(5) 0.5426(2) 0.0186(4) Uani 1 1 d . .
H16A H 0.6714 0.8544 0.6262 0.028 Uiso 1 1 calc R U
H16B H 0.6906 0.8227 0.5289 0.028 Uiso 1 1 calc R U
H16C H 0.6033 0.8604 0.4764 0.028 Uiso 1 1 calc R U
C15 C 0.81026(18) 0.87066(5) 0.53662(18) 0.0136(3) Uani 1 1 d . .
C17 C 0.9329(2) 0.85331(6) 0.6388(2) 0.0190(4) Uani 1 1 d . .
H17A H 1.0161 0.8660 0.6360 0.029 Uiso 1 1 calc R U
H17B H 0.9384 0.8259 0.6227 0.029 Uiso 1 1 calc R U
H17C H 0.9224 0.8570 0.7228 0.029 Uiso 1 1 calc R U
C18 C 0.8216(2) 0.86337(6) 0.40336(19) 0.0175(3) Uani 1 1 d . .
H18A H 0.7413 0.8737 0.3390 0.026 Uiso 1 1 calc R U
H18B H 0.8276 0.8358 0.3902 0.026 Uiso 1 1 calc R U
H18C H 0.9030 0.8760 0.3961 0.026 Uiso 1 1 calc R U
S1 S 0.28247(5) 0.96749(2) -0.09344(5) 0.01816(9) Uani 1 1 d . .
O1 O 0.37328(19) 0.99228(5) -0.13126(18) 0.0326(4) Uani 1 1 d . .
O2 O 0.34606(18) 0.93670(5) -0.00990(18) 0.0321(4) Uani 1 1 d . .
O3 O 0.15991(19) 0.95756(6) -0.19334(16) 0.0335(4) Uani 1 1 d . .
C1S C 0.2179(2) 0.99782(7) 0.00866(19) 0.0235(4) Uani 1 1 d . .
F1 F 0.31775(17) 1.01048(5) 0.10968(15) 0.0394(4) Uani 1 1 d . .
F2 F 0.15485(18) 1.02891(5) -0.05391(18) 0.0422(4) Uani 1 1 d . .
F3 F 0.13032(18) 0.97923(6) 0.05253(17) 0.0452(4) Uani 1 1 d . .
Pd2 Pd 1.24000(2) 0.70635(2) 1.17051(2) 0.00961(2) Uani 1 1 d . .
C51 C 1.16783(19) 0.66674(5) 1.28831(17) 0.0153(3) Uani 1 1 d D .
C52 C 1.27389(19) 0.64981(5) 1.25311(18) 0.0153(3) Uani 1 1 d D .
H52A H 1.256(2) 0.6279(6) 1.197(2) 0.018 Uiso 1 1 d D U
H52B H 1.3648(16) 0.6536(8) 1.305(2) 0.018 Uiso 1 1 d D U
C53 C 1.1974(2) 0.70275(6) 1.34956(17) 0.0187(3) Uani 1 1 d D .
H53A H 1.125(2) 0.7174(7) 1.365(3) 0.022 Uiso 1 1 d D U
H53B H 1.2877(17) 0.7099(8) 1.400(2) 0.022 Uiso 1 1 d D U
C54 C 1.0247(2) 0.65202(6) 1.2390(2) 0.0223(4) Uani 1 1 d . .
H54A H 1.0128 0.6375 1.1606 0.034 Uiso 1 1 calc R U
H54B H 0.9614 0.6737 1.2214 0.034 Uiso 1 1 calc R U
H54C H 1.0066 0.6353 1.3029 0.034 Uiso 1 1 calc R U
C55 C 1.39277(17) 0.74555(5) 0.92737(17) 0.0115(3) Uani 1 1 d . .
H55A H 1.3886 0.7652 0.8619 0.014 Uiso 1 1 calc R U
H55B H 1.4756 0.7302 0.9373 0.014 Uiso 1 1 calc R U
C56 C 1.41114(17) 0.76635(5) 1.05276(17) 0.0109(3) Uani 1 1 d . .
H56A H 1.4285 0.7470 1.1212 0.013 Uiso 1 1 calc R U
H56B H 1.4931 0.7826 1.0710 0.013 Uiso 1 1 calc R U
P3 P 1.27124(4) 0.68558(2) 0.98438(4) 0.00953(7) Uani 1 1 d . .
C69 C 1.41786(17) 0.65448(5) 1.00807(16) 0.0115(3) Uani 1 1 d . .
C70 C 1.43316(18) 0.62784(5) 0.91864(18) 0.0152(3) Uani 1 1 d . .
H70 H 1.3619 0.6243 0.8410 0.018 Uiso 1 1 calc R U
C71 C 1.5516(2) 0.60655(6) 0.9426(2) 0.0190(3) Uani 1 1 d . .
H71 H 1.5604 0.5883 0.8821 0.023 Uiso 1 1 calc R U
C72 C 1.6572(2) 0.61194(6) 1.0550(2) 0.0198(4) Uani 1 1 d . .
H72 H 1.7380 0.5973 1.0714 0.024 Uiso 1 1 calc R U
C73 C 1.64490(19) 0.63869(6) 1.14316(19) 0.0184(3) Uani 1 1 d . .
H73 H 1.7178 0.6427 1.2193 0.022 Uiso 1 1 calc R U
C74 C 1.52556(18) 0.65965(5) 1.12011(17) 0.0145(3) Uani 1 1 d . .
H74 H 1.5173 0.6777 1.1814 0.017 Uiso 1 1 calc R U
C75 C 1.11989(17) 0.65625(5) 0.92597(16) 0.0120(3) Uani 1 1 d . .
C76 C 0.99314(18) 0.67447(5) 0.89293(18) 0.0158(3) Uani 1 1 d . .
H76 H 0.9881 0.7016 0.8897 0.019 Uiso 1 1 calc R U
C77 C 0.8750(2) 0.65293(6) 0.8650(2) 0.0199(4) Uani 1 1 d . .
H77 H 0.7893 0.6654 0.8408 0.024 Uiso 1 1 calc R U
C78 C 0.8822(2) 0.61313(6) 0.87248(19) 0.0201(4) Uani 1 1 d . .
H78 H 0.8013 0.5984 0.8534 0.024 Uiso 1 1 calc R U
C79 C 1.0066(2) 0.59495(6) 0.90752(19) 0.0178(3) Uani 1 1 d . .
H79 H 1.0109 0.5678 0.9133 0.021 Uiso 1 1 calc R U
C80 C 1.12599(19) 0.61624(5) 0.93440(18) 0.0148(3) Uani 1 1 d . .
H80 H 1.2113 0.6036 0.9584 0.018 Uiso 1 1 calc R U
N3 N 1.27415(15) 0.71971(4) 0.87611(14) 0.0109(2) Uani 1 1 d . .
C61 C 1.24602(18) 0.71436(5) 0.73347(17) 0.0137(3) Uani 1 1 d . .
C62 C 1.37771(19) 0.70743(7) 0.70142(17) 0.0179(3) Uani 1 1 d . .
H62A H 1.4298 0.6869 0.7556 0.027 Uiso 1 1 calc R U
H62B H 1.4317 0.7310 0.7163 0.027 Uiso 1 1 calc R U
H62C H 1.3556 0.7000 0.6120 0.027 Uiso 1 1 calc R U
C63 C 1.1765(2) 0.75108(6) 0.66941(19) 0.0195(4) Uani 1 1 d . .
H63A H 1.2356 0.7731 0.7027 0.029 Uiso 1 1 calc R U
H63B H 1.0905 0.7544 0.6872 0.029 Uiso 1 1 calc R U
H63C H 1.1588 0.7492 0.5774 0.029 Uiso 1 1 calc R U
C64 C 1.1485(2) 0.68140(6) 0.67782(18) 0.0181(3) Uani 1 1 d . .
H64A H 1.1337 0.6796 0.5862 0.027 Uiso 1 1 calc R U
H64B H 1.0618 0.6861 0.6928 0.027 Uiso 1 1 calc R U
H64C H 1.1876 0.6573 0.7188 0.027 Uiso 1 1 calc R U
P4 P 1.20211(4) 0.77104(2) 1.14028(4) 0.01000(7) Uani 1 1 d . .
C81 C 1.02411(17) 0.77635(5) 1.05102(17) 0.0130(3) Uani 1 1 d . .
C82 C 0.98291(19) 0.78023(5) 0.91899(18) 0.0159(3) Uani 1 1 d . .
H82 H 1.0484 0.7853 0.8776 0.019 Uiso 1 1 calc R U
C83 C 0.8471(2) 0.77671(6) 0.8476(2) 0.0208(4) Uani 1 1 d . .
H83 H 0.8202 0.7795 0.7578 0.025 Uiso 1 1 calc R U
C84 C 0.7510(2) 0.76919(7) 0.9071(2) 0.0273(4) Uani 1 1 d . .
H84 H 0.6581 0.7667 0.8583 0.033 Uiso 1 1 calc R U
C85 C 0.7908(2) 0.76526(7) 1.0388(2) 0.0274(5) Uani 1 1 d . .
H85 H 0.7247 0.7603 1.0797 0.033 Uiso 1 1 calc R U
C86 C 0.92619(19) 0.76861(6) 1.1104(2) 0.0198(4) Uani 1 1 d . .
H86 H 0.9527 0.7656 1.2001 0.024 Uiso 1 1 calc R U
C87 C 1.23218(18) 0.79643(5) 1.29126(18) 0.0125(3) Uani 1 1 d . .
C88 C 1.35341(18) 0.78680(5) 1.38641(17) 0.0140(3) Uani 1 1 d . .
H88 H 1.4107 0.7676 1.3706 0.017 Uiso 1 1 calc R U
C89 C 1.39035(19) 0.80528(6) 1.50393(19) 0.0178(3) Uani 1 1 d . .
H89 H 1.4724 0.7986 1.5678 0.021 Uiso 1 1 calc R U
C90 C 1.3072(2) 0.83342(6) 1.5273(2) 0.0219(4) Uani 1 1 d . .
H90 H 1.3328 0.8463 1.6068 0.026 Uiso 1 1 calc R U
C91 C 1.1868(2) 0.84271(6) 1.4347(2) 0.0229(4) Uani 1 1 d . .
H91 H 1.1300 0.8620 1.4510 0.027 Uiso 1 1 calc R U
C92 C 1.14790(19) 0.82399(6) 1.31715(19) 0.0178(3) Uani 1 1 d . .
H92 H 1.0639 0.8301 1.2550 0.021 Uiso 1 1 calc R U
N4 N 1.29695(15) 0.79061(4) 1.05884(15) 0.0107(3) Uani 1 1 d . .
C65 C 1.31496(18) 0.83293(5) 1.03943(17) 0.0125(3) Uani 1 1 d . .
C66 C 1.4354(2) 0.84922(5) 1.14666(19) 0.0170(3) Uani 1 1 d . .
H66A H 1.4161 0.8475 1.2275 0.025 Uiso 1 1 calc R U
H66B H 1.4495 0.8761 1.1285 0.025 Uiso 1 1 calc R U
H66C H 1.5173 0.8345 1.1523 0.025 Uiso 1 1 calc R U
C67 C 1.1882(2) 0.85547(5) 1.0355(2) 0.0183(3) Uani 1 1 d . .
H67A H 1.1114 0.8464 0.9646 0.028 Uiso 1 1 calc R U
H67B H 1.2033 0.8827 1.0240 0.028 Uiso 1 1 calc R U
H67C H 1.1683 0.8518 1.1155 0.028 Uiso 1 1 calc R U
C68 C 1.3363(2) 0.83881(6) 0.90981(19) 0.0169(3) Uani 1 1 d . .
H68A H 1.4194 0.8257 0.9090 0.025 Uiso 1 1 calc R U
H68B H 1.3444 0.8662 0.8950 0.025 Uiso 1 1 calc R U
H68C H 1.2587 0.8283 0.8427 0.025 Uiso 1 1 calc R U
S2 S 1.66523(5) 0.71282(2) 1.50180(5) 0.01926(9) Uani 1 1 d . .
O4 O 1.7576(2) 0.68364(6) 1.5670(2) 0.0453(5) Uani 1 1 d . .
O5 O 1.54251(17) 0.69960(5) 1.40774(16) 0.0323(4) Uani 1 1 d . .
O6 O 1.64426(18) 0.74406(5) 1.57802(16) 0.0308(4) Uani 1 1 d . .
C2S C 1.7543(2) 0.73602(7) 1.4034(2) 0.0243(4) Uani 1 1 d . .
F4 F 1.67773(18) 0.76325(5) 1.32962(16) 0.0420(4) Uani 1 1 d . .
F5 F 1.86712(16) 0.75342(5) 1.47276(17) 0.0430(4) Uani 1 1 d . .
F6 F 1.7876(2) 0.71168(6) 1.3261(2) 0.0543(5) Uani 1 1 d . .

loop_
_atom_site_aniso_label
_atom_site_aniso_U_11
_atom_site_aniso_U_22
_atom_site_aniso_U_33
_atom_site_aniso_U_23
_atom_site_aniso_U_13
_atom_site_aniso_U_12
Pd1 0.01205(5) 0.00919(5) 0.00794(5) -0.00065(4) 0.00337(4) -0.00017(4)
C1 0.0213(8) 0.0144(7) 0.0114(7) -0.0041(6) 0.0068(6) 0.0000(6)
C2 0.0188(8) 0.0127(7) 0.0173(8) -0.0046(6) 0.0059(6) -0.0020(6)
C3 0.0333(10) 0.0155(8) 0.0115(7) 0.0004(7) 0.0103(7) 0.0006(7)
C4 0.0204(9) 0.0177(8) 0.0258(9) -0.0020(7) 0.0122(7) 0.0013(6)
C5 0.0117(7) 0.0135(7) 0.0123(7) 0.0015(6) 0.0053(5) 0.0023(5)
C6 0.0097(7) 0.0109(7) 0.0117(7) 0.0005(5) 0.0029(5) 0.0000(5)
P1 0.00960(18) 0.00981(18) 0.00902(17) 0.00035(14) 0.00303(14) -0.00031(13)
C19 0.0115(7) 0.0123(7) 0.0126(7) -0.0010(6) 0.0040(6) -0.0013(5)
C20 0.0143(8) 0.0146(8) 0.0155(8) 0.0009(6) 0.0058(6) -0.0015(6)
C21 0.0189(8) 0.0166(8) 0.0204(8) -0.0003(6) 0.0104(7) -0.0044(6)
C22 0.0159(8) 0.0248(9) 0.0210(9) -0.0054(7) 0.0081(7) -0.0081(7)
C23 0.0128(8) 0.0246(9) 0.0175(8) -0.0018(7) 0.0030(6) -0.0031(6)
C24 0.0127(7) 0.0159(7) 0.0145(7) 0.0005(6) 0.0031(6) -0.0006(6)
C25 0.0121(7) 0.0119(7) 0.0110(7) 0.0009(5) 0.0034(5) 0.0009(5)
C26 0.0150(8) 0.0114(7) 0.0146(7) 0.0008(6) 0.0053(6) 0.0005(5)
C27 0.0204(9) 0.0149(8) 0.0156(8) 0.0027(6) 0.0073(6) 0.0048(6)
C28 0.0161(8) 0.0193(8) 0.0155(7) 0.0037(6) 0.0058(6) 0.0066(6)
C29 0.0121(8) 0.0211(8) 0.0180(8) 0.0011(6) 0.0035(6) 0.0020(6)
C30 0.0138(7) 0.0137(7) 0.0167(8) -0.0002(6) 0.0037(6) -0.0008(6)
N1 0.0113(6) 0.0122(6) 0.0087(6) 0.0000(5) 0.0030(5) 0.0013(4)
C11 0.0152(7) 0.0145(8) 0.0078(6) 0.0001(5) 0.0030(5) 0.0003(5)
C12 0.0193(8) 0.0236(8) 0.0124(7) 0.0014(7) 0.0082(6) 0.0001(7)
C13 0.0236(9) 0.0176(8) 0.0112(7) 0.0023(6) 0.0038(6) 0.0044(7)
C14 0.0232(9) 0.0184(9) 0.0109(7) -0.0013(6) 0.0019(6) -0.0041(7)
P2 0.01034(18) 0.01011(18) 0.01044(18) -0.00031(14) 0.00395(14) -0.00051(13)
C31 0.0149(7) 0.0110(7) 0.0137(8) 0.0017(6) 0.0058(6) 0.0001(5)
C32 0.0182(8) 0.0231(9) 0.0179(8) 0.0008(7) 0.0066(7) -0.0064(7)
C33 0.0293(11) 0.0282(10) 0.0213(9) 0.0055(8) 0.0131(8) -0.0072(8)
C34 0.0299(11) 0.0220(9) 0.0161(8) 0.0064(7) 0.0100(7) 0.0049(7)
C35 0.0180(8) 0.0188(8) 0.0150(8) 0.0021(6) 0.0052(6) 0.0066(6)
C36 0.0144(8) 0.0162(8) 0.0151(8) 0.0023(6) 0.0058(6) 0.0024(6)
C37 0.0121(7) 0.0121(7) 0.0150(7) -0.0013(6) 0.0042(6) -0.0003(5)
C38 0.0144(8) 0.0145(8) 0.0152(8) -0.0016(6) 0.0046(6) -0.0002(6)
C39 0.0170(8) 0.0217(9) 0.0189(9) -0.0029(7) 0.0013(7) 0.0013(7)
C40 0.0128(8) 0.0326(11) 0.0273(10) -0.0046(8) 0.0004(7) 0.0038(7)
C41 0.0144(9) 0.0361(12) 0.0259(10) -0.0065(8) 0.0079(7) 0.0041(8)
C42 0.0155(8) 0.0239(9) 0.0191(8) -0.0047(7) 0.0064(7) 0.0009(6)
N2 0.0113(6) 0.0097(6) 0.0144(7) -0.0009(5) 0.0059(5) -0.0004(5)
C16 0.0198(9) 0.0119(8) 0.0267(10) -0.0041(7) 0.0107(7) -0.0033(6)
C15 0.0153(8) 0.0102(7) 0.0158(8) -0.0005(6) 0.0057(6) 0.0003(5)
C17 0.0215(9) 0.0142(8) 0.0203(9) 0.0029(7) 0.0051(7) 0.0045(6)
C18 0.0212(9) 0.0144(8) 0.0176(8) -0.0036(6) 0.0073(7) 0.0004(6)
S1 0.0186(2) 0.0161(2) 0.0179(2) 0.00154(16) 0.00310(16) -0.00236(15)
O1 0.0378(9) 0.0291(9) 0.0393(9) 0.0045(7) 0.0242(8) -0.0058(7)
O2 0.0292(8) 0.0176(7) 0.0411(10) 0.0086(6) -0.0011(7) 0.0003(6)
O3 0.0328(9) 0.0367(10) 0.0216(8) -0.0062(7) -0.0051(7) -0.0041(7)
C1S 0.0185(8) 0.0293(10) 0.0218(8) -0.0004(8) 0.0050(7) -0.0014(8)
F1 0.0344(8) 0.0510(10) 0.0282(7) -0.0182(7) 0.0032(6) -0.0084(7)
F2 0.0394(9) 0.0314(8) 0.0518(10) -0.0031(7) 0.0088(7) 0.0151(7)
F3 0.0376(9) 0.0649(12) 0.0427(9) -0.0070(8) 0.0261(7) -0.0175(8)
Pd2 0.01135(5) 0.00963(5) 0.00792(5) 0.00037(4) 0.00312(4) -0.00037(4)
C51 0.0206(8) 0.0145(7) 0.0120(7) 0.0031(6) 0.0071(6) -0.0017(6)
C52 0.0185(8) 0.0126(7) 0.0146(7) 0.0048(6) 0.0048(6) 0.0005(6)
C53 0.0285(9) 0.0188(9) 0.0115(7) 0.0007(7) 0.0099(6) -0.0013(7)
C54 0.0200(9) 0.0233(9) 0.0262(10) 0.0017(7) 0.0108(8) -0.0043(7)
C55 0.0115(7) 0.0116(7) 0.0125(7) -0.0019(5) 0.0054(5) -0.0025(5)
C56 0.0101(7) 0.0103(7) 0.0125(7) -0.0018(5) 0.0038(5) -0.0005(5)
P3 0.01015(18) 0.00951(18) 0.00881(17) -0.00042(14) 0.00282(14) -0.00064(13)
C69 0.0116(7) 0.0113(7) 0.0118(7) 0.0002(5) 0.0040(5) 0.0002(5)
C70 0.0139(8) 0.0159(8) 0.0161(8) -0.0034(6) 0.0054(6) -0.0007(6)
C71 0.0175(8) 0.0192(8) 0.0230(9) -0.0026(7) 0.0103(7) 0.0023(6)
C72 0.0157(8) 0.0197(9) 0.0253(9) 0.0020(7) 0.0086(7) 0.0045(6)
C73 0.0133(8) 0.0222(9) 0.0184(8) 0.0020(7) 0.0030(6) 0.0025(6)
C74 0.0144(7) 0.0138(7) 0.0148(7) 0.0003(6) 0.0038(6) 0.0007(6)
C75 0.0124(7) 0.0135(7) 0.0099(7) -0.0013(5) 0.0033(5) -0.0026(5)
C76 0.0142(8) 0.0162(8) 0.0161(8) 0.0002(6) 0.0035(6) 0.0002(6)
C77 0.0131(8) 0.0261(10) 0.0190(8) -0.0008(7) 0.0028(6) -0.0015(7)
C78 0.0163(8) 0.0275(10) 0.0165(8) -0.0042(7) 0.0050(6) -0.0095(7)
C79 0.0216(9) 0.0154(8) 0.0176(8) -0.0032(6) 0.0079(7) -0.0071(6)
C80 0.0150(8) 0.0140(7) 0.0157(8) -0.0013(6) 0.0055(6) -0.0016(6)
N3 0.0129(6) 0.0119(6) 0.0074(6) -0.0003(5) 0.0026(5) -0.0015(5)
C61 0.0164(7) 0.0153(8) 0.0093(7) -0.0013(5) 0.0040(5) -0.0018(5)
C62 0.0223(8) 0.0204(8) 0.0135(7) -0.0024(7) 0.0092(6) -0.0002(7)
C63 0.0238(9) 0.0203(9) 0.0127(8) 0.0026(6) 0.0032(7) 0.0015(7)
C64 0.0232(9) 0.0195(9) 0.0106(7) -0.0019(6) 0.0039(6) -0.0057(7)
P4 0.00938(17) 0.01028(18) 0.01048(18) -0.00017(14) 0.00334(14) 0.00023(13)
C81 0.0107(7) 0.0130(7) 0.0149(7) 0.0011(6) 0.0032(6) -0.0001(5)
C82 0.0147(8) 0.0163(8) 0.0155(8) 0.0008(6) 0.0032(6) -0.0013(6)
C83 0.0171(9) 0.0225(9) 0.0178(8) 0.0037(7) -0.0015(7) -0.0022(7)
C84 0.0129(8) 0.0353(12) 0.0282(11) 0.0070(9) -0.0013(7) -0.0040(8)
C85 0.0136(9) 0.0385(12) 0.0300(11) 0.0069(9) 0.0067(8) -0.0032(8)
C86 0.0127(8) 0.0273(10) 0.0200(8) 0.0046(7) 0.0058(6) -0.0006(7)
C87 0.0140(7) 0.0122(7) 0.0119(7) -0.0008(6) 0.0050(6) -0.0005(5)
C88 0.0131(7) 0.0150(7) 0.0143(7) -0.0006(6) 0.0048(6) -0.0011(6)
C89 0.0163(8) 0.0222(9) 0.0143(8) -0.0019(7) 0.0037(6) -0.0052(6)
C90 0.0255(10) 0.0224(9) 0.0192(9) -0.0092(7) 0.0094(7) -0.0056(7)
C91 0.0243(10) 0.0234(10) 0.0241(10) -0.0089(8) 0.0118(8) 0.0022(7)
C92 0.0162(8) 0.0192(8) 0.0190(8) -0.0032(7) 0.0070(6) 0.0031(6)
N4 0.0106(6) 0.0083(6) 0.0140(6) 0.0000(5) 0.0050(5) 0.0002(4)
C65 0.0141(7) 0.0084(7) 0.0155(8) 0.0006(6) 0.0052(6) -0.0007(5)
C66 0.0192(8) 0.0121(8) 0.0186(8) -0.0030(6) 0.0044(6) -0.0031(6)
C67 0.0177(8) 0.0118(8) 0.0272(10) 0.0027(7) 0.0094(7) 0.0026(6)
C68 0.0210(9) 0.0144(8) 0.0161(8) 0.0015(6) 0.0068(7) -0.0020(6)
S2 0.0183(2) 0.0184(2) 0.01841(19) -0.00145(15) 0.00190(15) 0.00013(15)
O4 0.0435(12) 0.0348(10) 0.0553(13) 0.0221(9) 0.0125(10) 0.0183(9)
O5 0.0271(8) 0.0391(10) 0.0284(8) -0.0115(7) 0.0054(6) -0.0150(7)
O6 0.0324(9) 0.0333(9) 0.0255(8) -0.0111(7) 0.0072(7) 0.0009(7)
C2S 0.0191(9) 0.0270(10) 0.0259(10) -0.0067(8) 0.0058(8) -0.0058(7)
F4 0.0409(9) 0.0461(10) 0.0351(8) 0.0169(7) 0.0064(7) -0.0025(7)
F5 0.0247(7) 0.0486(10) 0.0493(10) -0.0038(8) 0.0024(7) -0.0188(7)
F6 0.0669(12) 0.0503(11) 0.0666(12) -0.0215(10) 0.0511(11) -0.0121(10)

loop_
_atom_type_symbol
_atom_type_description
_atom_type_scat_dispersion_real
_atom_type_scat_dispersion_imag
_atom_type_scat_source
C C 0.0033 0.0016 'International Tables Vol C Tables 4.2.6.8 and 6.1.1.4'
H H 0.0000 0.0000 'International Tables Vol C Tables 4.2.6.8 and 6.1.1.4'
N N 0.0061 0.0033 'International Tables Vol C Tables 4.2.6.8 and 6.1.1.4'
O O 0.0106 0.0060 'International Tables Vol C Tables 4.2.6.8 and 6.1.1.4'
F F 0.0171 0.0103 'International Tables Vol C Tables 4.2.6.8 and 6.1.1.4'
P P 0.1023 0.0942 'International Tables Vol C Tables 4.2.6.8 and 6.1.1.4'
S S 0.1246 0.1234 'International Tables Vol C Tables 4.2.6.8 and 6.1.1.4'
Pd Pd -0.9988 1.0072 'International Tables Vol C Tables 4.2.6.8 and 6.1.1.4'

loop_
_geom_angle_atom_site_label_1
_geom_angle_atom_site_label_2
_geom_angle_atom_site_label_3
_geom_angle
C2 Pd1 C3 67.08(8)
C2 Pd1 C1 37.93(7)
C3 Pd1 C1 37.60(8)
C2 Pd1 P2 162.95(5)
C3 Pd1 P2 96.32(6)
C1 Pd1 P2 128.77(5)
C2 Pd1 P1 93.21(5)
C3 Pd1 P1 158.70(6)
C1 Pd1 P1 121.24(5)
P2 Pd1 P1 103.762(16)
C3 C1 C2 116.02(18)
C3 C1 C4 120.72(18)
C2 C1 C4 121.84(17)
C3 C1 Pd1 70.28(10)
C2 C1 Pd1 69.90(10)
C4 C1 Pd1 118.56(13)
C1 C2 Pd1 72.17(10)
C1 C2 H2A 119.6(15)
Pd1 C2 H2A 121.7(17)
C1 C2 H2B 120.5(15)
Pd1 C2 H2B 99.0(16)
H2A C2 H2B 115(2)
C1 C3 Pd1 72.12(10)
C1 C3 H3A 124.1(16)
Pd1 C3 H3A 119.9(17)
C1 C3 H3B 117.1(17)
Pd1 C3 H3B 96.3(17)
H3A C3 H3B 115(2)
C1 C4 H4A 109.5
C1 C4 H4B 109.5
H4A C4 H4B 109.5
C1 C4 H4C 109.5
H4A C4 H4C 109.5
H4B C4 H4C 109.5
N1 C5 C6 120.02(14)
N1 C5 H5A 107.3
C6 C5 H5A 107.3
N1 C5 H5B 107.3
C6 C5 H5B 107.3
H5A C5 H5B 106.9
N2 C6 C5 116.45(14)
N2 C6 H6A 108.2
C5 C6 H6A 108.2
N2 C6 H6B 108.2
C5 C6 H6B 108.2
H6A C6 H6B 107.3
N1 P1 C25 110.00(8)
N1 P1 C19 109.88(8)
C25 P1 C19 108.13(8)
N1 P1 Pd1 116.66(6)
C25 P1 Pd1 97.27(6)
C19 P1 Pd1 113.91(6)
C20 C19 C24 118.73(16)
C20 C19 P1 125.41(13)
C24 C19 P1 115.82(13)
C21 C20 C19 120.59(17)
C21 C20 H20 119.7
C19 C20 H20 119.7
C22 C21 C20 119.83(18)
C22 C21 H21 120.1
C20 C21 H21 120.1
C23 C22 C21 120.26(17)
C23 C22 H22 119.9
C21 C22 H22 119.9
C22 C23 C24 119.93(18)
C22 C23 H23 120.0
C24 C23 H23 120.0
C23 C24 C19 120.60(17)
C23 C24 H24 119.7
C19 C24 H24 119.7
C30 C25 C26 118.95(16)
C30 C25 P1 118.12(13)
C26 C25 P1 122.01(13)
C27 C26 C25 120.18(17)
C27 C26 H26 119.9
C25 C26 H26 119.9
C28 C27 C26 120.35(18)
C28 C27 H27 119.8
C26 C27 H27 119.8
C27 C28 C29 119.74(17)
C27 C28 H28 120.1
C29 C28 H28 120.1
C30 C29 C28 120.41(18)
C30 C29 H29 119.8
C28 C29 H29 119.8
C29 C30 C25 120.35(17)
C29 C30 H30 119.8
C25 C30 H30 119.8
C5 N1 C11 109.19(13)
C5 N1 P1 111.67(11)
C11 N1 P1 126.74(12)
N1 C11 C13 113.26(14)
N1 C11 C14 106.90(14)
C13 C11 C14 106.60(15)
N1 C11 C12 111.04(13)
C13 C11 C12 107.72(16)
C14 C11 C12 111.28(16)
C11 C12 H12A 109.5
C11 C12 H12B 109.5
H12A C12 H12B 109.5
C11 C12 H12C 109.5
H12A C12 H12C 109.5
H12B C12 H12C 109.5
C11 C13 H13A 109.5
C11 C13 H13B 109.5
H13A C13 H13B 109.5
C11 C13 H13C 109.5
H13A C13 H13C 109.5
H13B C13 H13C 109.5
C11 C14 H14A 109.5
C11 C14 H14B 109.5
H14A C14 H14B 109.5
C11 C14 H14C 109.5
H14A C14 H14C 109.5
H14B C14 H14C 109.5
N2 P2 C37 109.51(8)
N2 P2 C31 109.39(8)
C37 P2 C31 108.99(8)
N2 P2 Pd1 113.01(6)
C37 P2 Pd1 106.96(6)
C31 P2 Pd1 108.89(6)
C32 C31 C36 118.85(17)
C32 C31 P2 126.19(15)
C36 C31 P2 114.90(13)
C31 C32 C33 119.95(19)
C31 C32 H32 120.0
C33 C32 H32 120.0
C34 C33 C32 120.42(19)
C34 C33 H33 119.8
C32 C33 H33 119.8
C33 C34 C35 120.33(19)
C33 C34 H34 119.8
C35 C34 H34 119.8
C34 C35 C36 119.84(19)
C34 C35 H35 120.1
C36 C35 H35 120.1
C35 C36 C31 120.61(18)
C35 C36 H36 119.7
C31 C36 H36 119.7
C38 C37 C42 119.16(17)
C38 C37 P2 120.09(13)
C42 C37 P2 119.53(14)
C39 C38 C37 120.50(18)
C39 C38 H38 119.8
C37 C38 H38 119.8
C38 C39 C40 119.77(19)
C38 C39 H39 120.1
C40 C39 H39 120.1
C39 C40 C41 120.38(19)
C39 C40 H40 119.8
C41 C40 H40 119.8
C42 C41 C40 119.81(19)
C42 C41 H41 120.1
C40 C41 H41 120.1
C41 C42 C37 120.38(19)
C41 C42 H42 119.8
C37 C42 H42 119.8
C6 N2 C15 115.23(14)
C6 N2 P2 114.17(12)
C15 N2 P2 126.19(12)
C15 C16 H16A 109.5
C15 C16 H16B 109.5
H16A C16 H16B 109.5
C15 C16 H16C 109.5
H16A C16 H16C 109.5
H16B C16 H16C 109.5
N2 C15 C16 111.57(14)
N2 C15 C17 111.02(15)
C16 C15 C17 108.28(16)
N2 C15 C18 108.56(15)
C16 C15 C18 107.10(15)
C17 C15 C18 110.24(15)
C15 C17 H17A 109.5
C15 C17 H17B 109.5
H17A C17 H17B 109.5
C15 C17 H17C 109.5
H17A C17 H17C 109.5
H17B C17 H17C 109.5
C15 C18 H18A 109.5
C15 C18 H18B 109.5
H18A C18 H18B 109.5
C15 C18 H18C 109.5
H18A C18 H18C 109.5
H18B C18 H18C 109.5
O1 S1 O2 115.34(11)
O1 S1 O3 115.03(12)
O2 S1 O3 115.49(11)
O1 S1 C1S 103.59(11)
O2 S1 C1S 102.63(11)
O3 S1 C1S 101.98(11)
F3 C1S F1 107.14(18)
F3 C1S F2 107.79(19)
F1 C1S F2 106.8(2)
F3 C1S S1 111.81(18)
F1 C1S S1 111.74(15)
F2 C1S S1 111.32(15)
C52 Pd2 C53 67.16(8)
C52 Pd2 C51 37.81(7)
C53 Pd2 C51 37.91(7)
C52 Pd2 P4 163.37(5)
C53 Pd2 P4 96.63(6)
C51 Pd2 P4 129.22(5)
C52 Pd2 P3 92.39(5)
C53 Pd2 P3 158.12(6)
C51 Pd2 P3 120.40(5)
P4 Pd2 P3 104.165(16)
C52 C51 C53 115.76(17)
C52 C51 C54 121.71(17)
C53 C51 C54 121.21(18)
C52 C51 Pd2 69.86(10)
C53 C51 Pd2 70.22(10)
C54 C51 Pd2 118.96(13)
C51 C52 Pd2 72.33(10)
C51 C52 H52A 120.3(15)
Pd2 C52 H52A 118.7(17)
C51 C52 H52B 119.2(16)
Pd2 C52 H52B 97.5(17)
H52A C52 H52B 117(2)
C51 C53 Pd2 71.87(10)
C51 C53 H53A 119.4(16)
Pd2 C53 H53A 121.4(17)
C51 C53 H53B 122.3(17)
Pd2 C53 H53B 94.1(17)
H53A C53 H53B 116(2)
C51 C54 H54A 109.5
C51 C54 H54B 109.5
H54A C54 H54B 109.5
C51 C54 H54C 109.5
H54A C54 H54C 109.5
H54B C54 H54C 109.5
N3 C55 C56 119.17(14)
N3 C55 H55A 107.5
C56 C55 H55A 107.5
N3 C55 H55B 107.5
C56 C55 H55B 107.5
H55A C55 H55B 107.0
N4 C56 C55 116.28(14)
N4 C56 H56A 108.2
C55 C56 H56A 108.2
N4 C56 H56B 108.2
C55 C56 H56B 108.2
H56A C56 H56B 107.4
N3 P3 C75 110.48(8)
N3 P3 C69 108.67(8)
C75 P3 C69 107.82(8)
N3 P3 Pd2 116.79(5)
C75 P3 Pd2 98.42(6)
C69 P3 Pd2 113.94(6)
C74 C69 C70 118.43(16)
C74 C69 P3 116.77(13)
C70 C69 P3 124.65(14)
C71 C70 C69 120.64(17)
C71 C70 H70 119.7
C69 C70 H70 119.7
C72 C71 C70 120.03(18)
C72 C71 H71 120.0
C70 C71 H71 120.0
C73 C72 C71 120.07(18)
C73 C72 H72 120.0
C71 C72 H72 120.0
C72 C73 C74 119.96(18)
C72 C73 H73 120.0
C74 C73 H73 120.0
C73 C74 C69 120.85(17)
C73 C74 H74 119.6
C69 C74 H74 119.6
C80 C75 C76 119.26(16)
C80 C75 P3 121.52(14)
C76 C75 P3 118.25(14)
C77 C76 C75 120.23(18)
C77 C76 H76 119.9
C75 C76 H76 119.9
C76 C77 C78 120.02(18)
C76 C77 H77 120.0
C78 C77 H77 120.0
C79 C78 C77 120.18(18)
C79 C78 H78 119.9
C77 C78 H78 119.9
C78 C79 C80 120.37(18)
C78 C79 H79 119.8
C80 C79 H79 119.8
C79 C80 C75 119.91(17)
C79 C80 H80 120.0
C75 C80 H80 120.0
C55 N3 C61 109.58(13)
C55 N3 P3 110.64(11)
C61 N3 P3 127.30(12)
N3 C61 C64 113.36(14)
N3 C61 C63 106.63(14)
C64 C61 C63 106.69(15)
N3 C61 C62 111.39(14)
C64 C61 C62 108.24(16)
C63 C61 C62 110.42(16)
C61 C62 H62A 109.5
C61 C62 H62B 109.5
H62A C62 H62B 109.5
C61 C62 H62C 109.5
H62A C62 H62C 109.5
H62B C62 H62C 109.5
C61 C63 H63A 109.5
C61 C63 H63B 109.5
H63A C63 H63B 109.5
C61 C63 H63C 109.5
H63A C63 H63C 109.5
H63B C63 H63C 109.5
C61 C64 H64A 109.5
C61 C64 H64B 109.5
H64A C64 H64B 109.5
C61 C64 H64C 109.5
H64A C64 H64C 109.5
H64B C64 H64C 109.5
N4 P4 C81 109.64(8)
N4 P4 C87 109.55(8)
C81 P4 C87 107.49(8)
N4 P4 Pd2 112.09(5)
C81 P4 Pd2 106.17(6)
C87 P4 Pd2 111.73(6)
C82 C81 C86 118.87(17)
C82 C81 P4 120.38(14)
C86 C81 P4 119.42(14)
C83 C82 C81 120.68(18)
C83 C82 H82 119.7
C81 C82 H82 119.7
C84 C83 C82 120.02(19)
C84 C83 H83 120.0
C82 C83 H83 120.0
C83 C84 C85 119.87(19)
C83 C84 H84 120.1
C85 C84 H84 120.1
C86 C85 C84 120.3(2)
C86 C85 H85 119.8
C84 C85 H85 119.8
C85 C86 C81 120.25(19)
C85 C86 H86 119.9
C81 C86 H86 119.9
C92 C87 C88 118.98(17)
C92 C87 P4 125.89(15)
C88 C87 P4 115.12(13)
C89 C88 C87 120.54(17)
C89 C88 H88 119.7
C87 C88 H88 119.7
C90 C89 C88 119.89(19)
C90 C89 H89 120.1
C88 C89 H89 120.1
C91 C90 C89 119.89(19)
C91 C90 H90 120.1
C89 C90 H90 120.1
C90 C91 C92 120.67(19)
C90 C91 H91 119.7
C92 C91 H91 119.7
C87 C92 C91 119.98(19)
C87 C92 H92 120.0
C91 C92 H92 120.0
C56 N4 C65 114.63(13)
C56 N4 P4 114.05(12)
C65 N4 P4 126.45(12)
N4 C65 C67 111.34(14)
N4 C65 C68 108.92(14)
C67 C65 C68 106.44(15)
N4 C65 C66 110.98(15)
C67 C65 C66 108.45(15)
C68 C65 C66 110.61(15)
C65 C66 H66A 109.5
C65 C66 H66B 109.5
H66A C66 H66B 109.5
C65 C66 H66C 109.5
H66A C66 H66C 109.5
H66B C66 H66C 109.5
C65 C67 H67A 109.5
C65 C67 H67B 109.5
H67A C67 H67B 109.5
C65 C67 H67C 109.5
H67A C67 H67C 109.5
H67B C67 H67C 109.5
C65 C68 H68A 109.5
C65 C68 H68B 109.5
H68A C68 H68B 109.5
C65 C68 H68C 109.5
H68A C68 H68C 109.5
H68B C68 H68C 109.5
O4 S2 O6 116.45(13)
O4 S2 O5 115.86(13)
O6 S2 O5 113.82(11)
O4 S2 C2S 103.41(13)
O6 S2 C2S 102.33(11)
O5 S2 C2S 102.04(10)
F6 C2S F5 107.7(2)
F6 C2S F4 106.6(2)
F5 C2S F4 105.9(2)
F6 C2S S2 112.68(17)
F5 C2S S2 112.18(17)
F4 C2S S2 111.33(16)

loop_
_geom_bond_atom_site_label_1
_geom_bond_atom_site_label_2
_geom_bond_distance
Pd1 C2 2.1617(18)
Pd1 C3 2.1674(18)
Pd1 C1 2.1913(17)
Pd1 P2 2.2965(5)
Pd1 P1 2.2977(5)
C1 C3 1.405(3)
C1 C2 1.415(3)
C1 C4 1.502(3)
C2 H2A 0.975(14)
C2 H2B 0.962(15)
C3 H3A 0.959(15)
C3 H3B 0.967(15)
C4 H4A 0.9800
C4 H4B 0.9800
C4 H4C 0.9800
C5 N1 1.489(2)
C5 C6 1.531(2)
C5 H5A 0.9900
C5 H5B 0.9900
C6 N2 1.474(2)
C6 H6A 0.9900
C6 H6B 0.9900
P1 N1 1.6921(16)
P1 C25 1.8200(17)
P1 C19 1.8252(18)
C19 C20 1.401(2)
C19 C24 1.401(2)
C20 C21 1.391(2)
C20 H20 0.9500
C21 C22 1.391(3)
C21 H21 0.9500
C22 C23 1.389(3)
C22 H22 0.9500
C23 C24 1.390(3)
C23 H23 0.9500
C24 H24 0.9500
C25 C30 1.403(2)
C25 C26 1.403(2)
C26 C27 1.393(2)
C26 H26 0.9500
C27 C28 1.388(3)
C27 H27 0.9500
C28 C29 1.393(3)
C28 H28 0.9500
C29 C30 1.386(3)
C29 H29 0.9500
C30 H30 0.9500
N1 C11 1.525(2)
C11 C13 1.529(3)
C11 C14 1.533(3)
C11 C12 1.538(2)
C12 H12A 0.9800
C12 H12B 0.9800
C12 H12C 0.9800
C13 H13A 0.9800
C13 H13B 0.9800
C13 H13C 0.9800
C14 H14A 0.9800
C14 H14B 0.9800
C14 H14C 0.9800
P2 N2 1.6731(16)
P2 C37 1.8130(18)
P2 C31 1.8285(19)
C31 C32 1.393(3)
C31 C36 1.403(3)
C32 C33 1.397(3)
C32 H32 0.9500
C33 C34 1.376(3)
C33 H33 0.9500
C34 C35 1.382(3)
C34 H34 0.9500
C35 C36 1.388(3)
C35 H35 0.9500
C36 H36 0.9500
C37 C38 1.400(3)
C37 C42 1.401(3)
C38 C39 1.390(3)
C38 H38 0.9500
C39 C40 1.391(3)
C39 H39 0.9500
C40 C41 1.394(3)
C40 H40 0.9500
C41 C42 1.389(3)
C41 H41 0.9500
C42 H42 0.9500
N2 C15 1.512(2)
C16 C15 1.527(3)
C16 H16A 0.9800
C16 H16B 0.9800
C16 H16C 0.9800
C15 C17 1.538(3)
C15 C18 1.539(3)
C17 H17A 0.9800
C17 H17B 0.9800
C17 H17C 0.9800
C18 H18A 0.9800
C18 H18B 0.9800
C18 H18C 0.9800
S1 O1 1.4366(17)
S1 O2 1.4368(17)
S1 O3 1.4421(17)
S1 C1S 1.825(2)
C1S F3 1.328(3)
C1S F1 1.340(2)
C1S F2 1.342(3)
Pd2 C52 2.1582(18)
Pd2 C53 2.1687(18)
Pd2 C51 2.1902(18)
Pd2 P4 2.2992(5)
Pd2 P3 2.3042(4)
C51 C52 1.409(3)
C51 C53 1.416(3)
C51 C54 1.504(3)
C52 H52A 0.964(14)
C52 H52B 0.949(15)
C53 H53A 0.962(15)
C53 H53B 0.961(15)
C54 H54A 0.9800
C54 H54B 0.9800
C54 H54C 0.9800
C55 N3 1.488(2)
C55 C56 1.526(2)
C55 H55A 0.9900
C55 H55B 0.9900
C56 N4 1.476(2)
C56 H56A 0.9900
C56 H56B 0.9900
P3 N3 1.6982(16)
P3 C75 1.8164(18)
P3 C69 1.8211(17)
C69 C74 1.397(2)
C69 C70 1.405(2)
C70 C71 1.390(3)
C70 H70 0.9500
C71 C72 1.390(3)
C71 H71 0.9500
C72 C73 1.387(3)
C72 H72 0.9500
C73 C74 1.392(3)
C73 H73 0.9500
C74 H74 0.9500
C75 C80 1.400(2)
C75 C76 1.403(2)
C76 C77 1.388(3)
C76 H76 0.9500
C77 C78 1.393(3)
C77 H77 0.9500
C78 C79 1.381(3)
C78 H78 0.9500
C79 C80 1.395(3)
C79 H79 0.9500
C80 H80 0.9500
N3 C61 1.526(2)
C61 C64 1.529(3)
C61 C63 1.532(3)
C61 C62 1.537(3)
C62 H62A 0.9800
C62 H62B 0.9800
C62 H62C 0.9800
C63 H63A 0.9800
C63 H63B 0.9800
C63 H63C 0.9800
C64 H64A 0.9800
C64 H64B 0.9800
C64 H64C 0.9800
P4 N4 1.6770(16)
P4 C81 1.8112(18)
P4 C87 1.8316(19)
C81 C82 1.396(3)
C81 C86 1.401(3)
C82 C83 1.389(3)
C82 H82 0.9500
C83 C84 1.385(3)
C83 H83 0.9500
C84 C85 1.392(3)
C84 H84 0.9500
C85 C86 1.386(3)
C85 H85 0.9500
C86 H86 0.9500
C87 C92 1.390(3)
C87 C88 1.405(3)
C88 C89 1.395(3)
C88 H88 0.9500
C89 C90 1.386(3)
C89 H89 0.9500
C90 C91 1.384(3)
C90 H90 0.9500
C91 C92 1.398(3)
C91 H91 0.9500
C92 H92 0.9500
N4 C65 1.513(2)
C65 C67 1.523(3)
C65 C68 1.535(3)
C65 C66 1.538(3)
C66 H66A 0.9800
C66 H66B 0.9800
C66 H66C 0.9800
C67 H67A 0.9800
C67 H67B 0.9800
C67 H67C 0.9800
C68 H68A 0.9800
C68 H68B 0.9800
C68 H68C 0.9800
S2 O4 1.4300(19)
S2 O6 1.4376(17)
S2 O5 1.4450(17)
S2 C2S 1.827(2)
C2S F6 1.328(3)
C2S F5 1.329(2)
C2S F4 1.340(3)
